data_4126138
loop_
_publ_author_name
'Kornahrens, Anne F.'
'Cognetta, 3rd, Armand B'
'Brody, Daniel M.'
'Matthews, Megan L.'
'Cravatt, Benjamin F.'
'Boger, Dale L.'

_publ_section_title
;
 Design of Benzoxathiazin-3-one 1,1-Dioxides as a New Class of
 Irreversible Serine Hydrolase Inhibitors: Discovery of a Uniquely
 Selective PNPLA4 Inhibitor.
;
_journal_issue 20
_journal_name_full 'Journal of the American Chemical Society'
_journal_page_first 7052
_journal_page_last 7061
_journal_paper_doi 10.1021/jacs.7b02985
_journal_volume 139
_journal_year 2017
_chemical_formula_sum 'C14 H12 N2 O3 S'
_chemical_formula_weight 288.32
_chemical_name_systematic
; 
 ? 
;
_space_group_crystal_system monoclinic
_space_group_IT_number 7
_space_group_name_Hall 'P -2yc'
_space_group_name_H-M_alt 'P 1 c 1'
_symmetry_space_group_name_Hall 'P -2yc'
_symmetry_space_group_name_H-M 'P 1 c 1'
_atom_sites_solution_hydrogens geom
_audit_creation_method SHELXL-2013
_cell_angle_alpha 90
_cell_angle_beta 99.551(9)
_cell_angle_gamma 90
_cell_formula_units_Z 8
_cell_length_a 12.916(3)
_cell_length_b 7.5579(17)
_cell_length_c 25.872(5)
_cell_measurement_reflns_used 1534
_cell_measurement_temperature 100(2)
_cell_measurement_theta_max 23.60
_cell_measurement_theta_min 2.81
_cell_volume 2490.6(9)
_computing_cell_refinement 'Bruker SAINT'
_computing_data_collection 'Bruker APEX2'
_computing_data_reduction 'Bruker SAINT'
_computing_molecular_graphics 'Bruker SHELXTL'
_computing_publication_material 'Bruker SHELXTL'
_computing_structure_refinement 'SHELXL-2013 (Sheldrick, 2013)'
_computing_structure_solution 'SHELXS-97 (Sheldrick 2008)'
_diffrn_ambient_temperature 100(2)
_diffrn_measured_fraction_theta_full 0.999
_diffrn_measured_fraction_theta_max 0.966
_diffrn_measurement_device_type 'Bruker APEX-II CCD'
_diffrn_measurement_method '\f and \w scans'
_diffrn_radiation_type MoK\a
_diffrn_radiation_wavelength 0.71073
_diffrn_reflns_av_R_equivalents 0.0644
_diffrn_reflns_av_unetI/netI 0.1064
_diffrn_reflns_Laue_measured_fraction_full 0.999
_diffrn_reflns_Laue_measured_fraction_max 0.966
_diffrn_reflns_limit_h_max 15
_diffrn_reflns_limit_h_min -15
_diffrn_reflns_limit_k_max 7
_diffrn_reflns_limit_k_min -9
_diffrn_reflns_limit_l_max 24
_diffrn_reflns_limit_l_min -31
_diffrn_reflns_number 11508
_diffrn_reflns_point_group_measured_fraction_full 0.771
_diffrn_reflns_point_group_measured_fraction_max 0.735
_diffrn_reflns_theta_full 25.000
_diffrn_reflns_theta_max 25.735
_diffrn_reflns_theta_min 1.596
_exptl_absorpt_coefficient_mu 0.269
_exptl_absorpt_correction_T_max 0.965
_exptl_absorpt_correction_T_min 0.939
_exptl_absorpt_correction_type multi-scan
_exptl_absorpt_process_details SADABS
_exptl_crystal_colour colourless
_exptl_crystal_density_diffrn 1.538
_exptl_crystal_description needle
_exptl_crystal_F_000 1200
_exptl_crystal_size_max 0.280
_exptl_crystal_size_mid 0.080
_exptl_crystal_size_min 0.030
_refine_diff_density_max 1.945
_refine_diff_density_min -0.549
_refine_diff_density_rms 0.133
_refine_ls_abs_structure_details
; 
 Flack x determined using 1419 quotients [(I+)-(I-)]/[(I+)+(I-)] 
 (Parsons and Flack (2004), Acta Cryst. A60, s61). 
;
_refine_ls_abs_structure_Flack 0.51(16)
_refine_ls_extinction_method none
_refine_ls_goodness_of_fit_ref 1.116
_refine_ls_hydrogen_treatment constr
_refine_ls_matrix_type full
_refine_ls_number_parameters 679
_refine_ls_number_reflns 6994
_refine_ls_number_restraints 2
_refine_ls_restrained_S_all 1.116
_refine_ls_R_factor_all 0.1230
_refine_ls_R_factor_gt 0.0849
_refine_ls_shift/su_max 0.005
_refine_ls_shift/su_mean 0.001
_refine_ls_structure_factor_coef Fsqd
_refine_ls_weighting_details 'w=1/[\s^2^(Fo^2^)+(0.1200P)^2^] where P=(Fo^2^+2Fc^2^)/3'
_refine_ls_weighting_scheme calc
_refine_ls_wR_factor_gt 0.2013
_refine_ls_wR_factor_ref 0.2263
_reflns_Friedel_coverage 0.520
_reflns_Friedel_fraction_full 0.542
_reflns_Friedel_fraction_max 0.503
_reflns_number_gt 4820
_reflns_number_total 6994
_reflns_threshold_expression 'I > 2\s(I)'
_cod_data_source_file ja7b02985_si_002.cif
_cod_data_source_block boger08
_cod_original_cell_volume 2490.5(9)
_cod_database_code 4126138
_shelx_space_group_comment
; 
The symmetry employed for this shelxl refinement is uniquely defined 
by the following loop, which should always be used as a source of 
symmetry information in preference to the above space-group names. 
They are only intended as comments. 
;
_shelx_estimated_absorpt_t_min 0.929
_shelx_estimated_absorpt_t_max 0.992
_shelxl_version_number 2013-3

loop_
_space_group_symop_operation_xyz
'x, y, z'
'x, -y, z+1/2'

loop_
_atom_site_label
_atom_site_type_symbol
_atom_site_fract_x
_atom_site_fract_y
_atom_site_fract_z
_atom_site_U_iso_or_equiv
_atom_site_adp_type
_atom_site_occupancy
_atom_site_site_symmetry_order
_atom_site_calc_flag
_atom_site_refinement_flags_posn
_atom_site_refinement_flags_adp
S1A S 0.1511(2) 0.4458(4) 0.48743(13) 0.0251(7) Uani 1 1 d . .
S1B S 0.5676(2) 0.9323(4) 0.33643(12) 0.0251(7) Uani 1 1 d . .
S1C S 0.8479(2) 0.2903(4) 0.51447(12) 0.0226(7) Uani 1 1 d . .
S1D S 0.4349(2) 0.8097(4) 0.66668(13) 0.0271(8) Uani 1 1 d . .
O1A O 0.0674(6) 0.5710(11) 0.4807(3) 0.028(2) Uani 1 1 d . .
O1B O 0.5815(7) 1.0578(13) 0.2973(3) 0.035(2) Uani 1 1 d . .
O1D O 0.4786(7) 0.9806(11) 0.6793(3) 0.029(2) Uani 1 1 d . .
O1C O 0.9308(7) 0.1621(12) 0.5213(3) 0.030(2) Uani 1 1 d . .
O2A O 0.1319(6) 0.2772(11) 0.4626(3) 0.024(2) Uani 1 1 d . .
O2B O 0.5218(7) 0.7671(11) 0.3205(3) 0.029(2) Uani 1 1 d . .
O2D O 0.4265(7) 0.6873(12) 0.7077(3) 0.030(2) Uani 1 1 d . .
O2C O 0.8663(7) 0.4576(11) 0.5389(4) 0.027(2) Uani 1 1 d . .
O3D O 0.5730(8) 0.7324(12) 0.5510(4) 0.023(2) Uani 1 1 d . .
H3D H 0.5573 0.7694 0.5201 0.034 Uiso 1 1 calc R U
O3C O 0.5771(7) 0.2343(12) 0.5496(4) 0.024(2) Uani 1 1 d . .
H3C H 0.5201 0.2815 0.5362 0.036 Uiso 1 1 calc R U
O3A O 0.4198(7) 0.4977(12) 0.4525(4) 0.0201(18) Uani 1 1 d . .
H3A H 0.4751 0.4436 0.4650 0.030 Uiso 1 1 calc R U
O3B O 0.4220(7) 0.9960(12) 0.4512(4) 0.0201(18) Uani 1 1 d . .
H3B H 0.4345 0.9470 0.4807 0.030 Uiso 1 1 calc R U
N1A N 0.3733(8) 0.3717(14) 0.5251(4) 0.026(3) Uani 1 1 d . .
N1B N 0.5777(8) 0.8599(14) 0.4486(4) 0.026(2) Uani 1 1 d . .
N1C N 0.6264(8) 0.3680(15) 0.4776(4) 0.027(2) Uani 1 1 d . .
N1D N 0.4198(9) 0.8743(14) 0.5539(4) 0.029(3) Uani 1 1 d . .
N2C N 0.7454(8) 0.1959(14) 0.5353(4) 0.024(2) Uani 1 1 d . .
N2D N 0.5050(8) 0.7085(14) 0.6264(4) 0.024(2) Uani 1 1 d . .
N2B N 0.4967(8) 1.0292(14) 0.3768(4) 0.025(2) Uani 1 1 d . .
N2A N 0.2543(8) 0.5430(14) 0.4672(4) 0.023(2) Uani 1 1 d . .
C1A C 0.2055(10) 0.4182(15) 0.5536(5) 0.017(3) Uani 1 1 d . .
C1D C 0.3197(11) 0.8368(17) 0.6240(6) 0.024(3) Uani 1 1 d . .
C1C C 0.8001(12) 0.3242(18) 0.4513(6) 0.030(3) Uani 1 1 d . .
C1B C 0.6837(10) 0.8977(18) 0.3799(6) 0.030(3) Uani 1 1 d . .
C2B C 0.7786(10) 0.8976(17) 0.3604(6) 0.022(3) Uani 1 1 d . .
H2BB H 0.7844 0.9325 0.3257 0.026 Uiso 1 1 calc R U
C2C C 0.8627(10) 0.3207(17) 0.4093(5) 0.018(3) Uani 1 1 d . .
H2CB H 0.9340 0.2838 0.4152 0.022 Uiso 1 1 calc R U
C2A C 0.1439(13) 0.412(2) 0.5921(8) 0.043(5) Uani 1 1 d . .
H2AB H 0.0715 0.4411 0.5834 0.052 Uiso 1 1 calc R U
C2D C 0.2190(16) 0.840(2) 0.6413(7) 0.048(5) Uani 1 1 d . .
H2DB H 0.2149 0.8036 0.6761 0.057 Uiso 1 1 calc R U
C3B C 0.8706(10) 0.8365(18) 0.4001(6) 0.023(3) Uani 1 1 d . .
H3BA H 0.9382 0.8300 0.3904 0.027 Uiso 1 1 calc R U
C3C C 0.8094(14) 0.377(2) 0.3576(5) 0.034(4) Uani 1 1 d . .
H3CA H 0.8468 0.3770 0.3289 0.041 Uiso 1 1 calc R U
C3A C 0.1816(11) 0.3688(17) 0.6398(6) 0.025(3) Uani 1 1 d . .
H3AA H 0.1381 0.3741 0.6659 0.030 Uiso 1 1 calc R U
C3D C 0.1345(12) 0.8891(18) 0.6111(6) 0.031(4) Uani 1 1 d . .
H3DA H 0.0697 0.8917 0.6238 0.038 Uiso 1 1 calc R U
C4C C 0.7122(12) 0.4282(17) 0.3501(6) 0.030(3) Uani 1 1 d . .
H4CA H 0.6828 0.4682 0.3161 0.036 Uiso 1 1 calc R U
C4B C 0.8587(11) 0.7917(17) 0.4482(6) 0.029(3) Uani 1 1 d . .
H4BA H 0.9188 0.7529 0.4718 0.035 Uiso 1 1 calc R U
C4A C 0.2886(11) 0.3127(17) 0.6535(5) 0.025(3) Uani 1 1 d . .
H4AA H 0.3162 0.2747 0.6881 0.030 Uiso 1 1 calc R U
C4D C 0.1389(12) 0.9398(17) 0.5587(6) 0.032(3) Uani 1 1 d . .
H4DA H 0.0772 0.9755 0.5358 0.039 Uiso 1 1 calc R U
C5D C 0.2316(10) 0.9362(16) 0.5422(6) 0.025(2) Uani 1 1 d . .
H5DA H 0.2344 0.9746 0.5075 0.029 Uiso 1 1 calc R U
C5A C 0.3498(10) 0.3159(16) 0.6148(6) 0.025(2) Uani 1 1 d . .
H5AA H 0.4214 0.2809 0.6226 0.029 Uiso 1 1 calc R U
C5B C 0.7641(10) 0.7984(17) 0.4660(5) 0.020(3) Uani 1 1 d . .
H5BA H 0.7590 0.7659 0.5009 0.023 Uiso 1 1 calc R U
C5C C 0.6485(12) 0.4287(19) 0.3875(5) 0.028(3) Uani 1 1 d . .
H5CA H 0.5779 0.4684 0.3790 0.034 Uiso 1 1 calc R U
C6C C 0.6867(11) 0.3722(17) 0.4366(6) 0.022(3) Uani 1 1 d . .
C6B C 0.6734(10) 0.8556(17) 0.4303(5) 0.0193(18) Uani 1 1 d . .
C6D C 0.3196(12) 0.8822(18) 0.5715(6) 0.025(3) Uani 1 1 d . .
C6A C 0.3074(10) 0.3706(17) 0.5635(5) 0.0193(18) Uani 1 1 d . .
C7D C 0.5054(11) 0.7754(17) 0.5758(5) 0.029(3) Uani 1 1 d . .
C7C C 0.6463(10) 0.2688(16) 0.5221(5) 0.026(3) Uani 1 1 d . .
C7A C 0.3534(11) 0.4709(16) 0.4798(5) 0.026(3) Uani 1 1 d . .
C7B C 0.4951(10) 0.9640(17) 0.4264(5) 0.024(3) Uani 1 1 d . .
C8C C 0.7653(10) 0.0657(17) 0.5799(5) 0.025(3) Uani 1 1 d . .
H8CA H 0.7038 -0.0139 0.5774 0.030 Uiso 1 1 calc R U
H8CB H 0.8266 -0.0079 0.5753 0.030 Uiso 1 1 calc R U
C8A C 0.2318(9) 0.6714(16) 0.4225(5) 0.026(3) Uani 1 1 d . .
H8AA H 0.2935 0.7497 0.4235 0.031 Uiso 1 1 calc R U
H8AB H 0.1718 0.7465 0.4281 0.031 Uiso 1 1 calc R U
C8D C 0.5863(10) 0.5776(17) 0.6473(5) 0.026(3) Uani 1 1 d . .
H8DA H 0.5906 0.4874 0.6199 0.031 Uiso 1 1 calc R U
H8DB H 0.5645 0.5168 0.6776 0.031 Uiso 1 1 calc R U
C8B C 0.4148(10) 1.1610(17) 0.3544(5) 0.027(3) Uani 1 1 d . .
H8BA H 0.4386 1.2204 0.3244 0.033 Uiso 1 1 calc R U
H8BB H 0.4102 1.2525 0.3813 0.033 Uiso 1 1 calc R U
C9C C 0.7848(10) 0.1419(17) 0.6321(5) 0.021(3) Uani 1 1 d . .
C9D C 0.6930(10) 0.6558(18) 0.6641(5) 0.020(2) Uani 1 1 d . .
C9B C 0.3017(12) 1.0849(19) 0.3354(5) 0.024(3) Uani 1 1 d . .
C9A C 0.2069(10) 0.5902(17) 0.3689(5) 0.020(2) Uani 1 1 d . .
C10A C 0.1070(11) 0.5356(19) 0.3510(5) 0.025(3) Uani 1 1 d . .
H10A H 0.0543 0.5453 0.3724 0.030 Uiso 1 1 calc R U
C10B C 0.2824(10) 1.0029(18) 0.2889(6) 0.021(3) Uani 1 1 d . .
H10B H 0.3389 0.9794 0.2707 0.026 Uiso 1 1 calc R U
C10D C 0.7233(15) 0.7390(19) 0.7135(6) 0.034(4) Uani 1 1 d . .
H10C H 0.6748 0.7517 0.7372 0.040 Uiso 1 1 calc R U
C10C C 0.8851(12) 0.2039(17) 0.6540(6) 0.024(3) Uani 1 1 d . .
H10D H 0.9400 0.1924 0.6340 0.029 Uiso 1 1 calc R U
C11A C 0.0839(13) 0.4661(19) 0.3012(6) 0.025(2) Uani 1 1 d . .
H11A H 0.0137 0.4309 0.2886 0.030 Uiso 1 1 calc R U
C11D C 0.8238(12) 0.8004(19) 0.7264(5) 0.025(2) Uani 1 1 d . .
H11B H 0.8402 0.8650 0.7582 0.030 Uiso 1 1 calc R U
C11B C 0.1787(11) 0.9500(18) 0.2661(5) 0.023(3) Uani 1 1 d . .
H11C H 0.1617 0.9052 0.2314 0.028 Uiso 1 1 calc R U
C11C C 0.9089(13) 0.2813(18) 0.7037(6) 0.026(3) Uani 1 1 d . .
H11D H 0.9772 0.3239 0.7173 0.032 Uiso 1 1 calc R U
C12B C 0.1028(12) 0.9705(19) 0.3002(6) 0.029(3) Uani 1 1 d . .
H12A H 0.0331 0.9313 0.2881 0.035 Uiso 1 1 calc R U
C12C C 0.8305(13) 0.292(2) 0.7304(6) 0.0297(18) Uani 1 1 d . .
H12B H 0.8453 0.3462 0.7639 0.036 Uiso 1 1 calc R U
C12A C 0.1615(13) 0.4440(19) 0.2670(6) 0.0297(18) Uani 1 1 d . .
H12C H 0.1452 0.3956 0.2328 0.036 Uiso 1 1 calc R U
C12D C 0.9005(14) 0.779(2) 0.6988(7) 0.034(4) Uani 1 1 d . .
H12E H 0.9699 0.8197 0.7108 0.040 Uiso 1 1 calc R U
C13B C 0.1250(13) 1.0435(19) 0.3493(6) 0.027(3) Uani 1 1 d . .
H13A H 0.0726 1.0544 0.3709 0.033 Uiso 1 1 calc R U
C13A C 0.2655(12) 0.5018(19) 0.2897(6) 0.027(2) Uani 1 1 d . .
H13B H 0.3220 0.4865 0.2708 0.032 Uiso 1 1 calc R U
C13D C 0.8729(11) 0.6906(18) 0.6506(6) 0.027(2) Uani 1 1 d . .
H13C H 0.9251 0.6733 0.6291 0.032 Uiso 1 1 calc R U
C13C C 0.7316(13) 0.2324(19) 0.7151(6) 0.029(3) Uani 1 1 d . .
H13D H 0.6819 0.2368 0.7384 0.035 Uiso 1 1 calc R U
C14D C 0.7709(10) 0.6273(17) 0.6330(5) 0.021(3) Uani 1 1 d . .
H14A H 0.7547 0.5661 0.6006 0.025 Uiso 1 1 calc R U
C14A C 0.2829(10) 0.5768(18) 0.3371(5) 0.023(3) Uani 1 1 d . .
H14B H 0.3507 0.6233 0.3497 0.027 Uiso 1 1 calc R U
C14C C 0.7026(12) 0.162(2) 0.6630(6) 0.027(3) Uani 1 1 d . .
H14C H 0.6321 0.1308 0.6495 0.032 Uiso 1 1 calc R U
C14B C 0.2243(12) 1.0992(19) 0.3658(6) 0.027(3) Uani 1 1 d . .
H14D H 0.2412 1.1503 0.3997 0.033 Uiso 1 1 calc R U

loop_
_atom_site_aniso_label
_atom_site_aniso_U_11
_atom_site_aniso_U_22
_atom_site_aniso_U_33
_atom_site_aniso_U_23
_atom_site_aniso_U_13
_atom_site_aniso_U_12
S1A 0.0227(16) 0.0239(18) 0.0294(17) -0.0010(14) 0.0063(14) 0.0016(13)
S1B 0.0271(16) 0.0241(18) 0.0250(16) 0.0015(14) 0.0071(14) 0.0011(14)
S1C 0.0203(15) 0.0214(17) 0.0275(17) 0.0003(13) 0.0078(14) 0.0023(12)
S1D 0.0261(17) 0.0260(19) 0.0303(18) 0.0016(14) 0.0081(15) 0.0029(13)
O1A 0.020(4) 0.026(5) 0.039(5) -0.001(4) 0.004(4) 0.005(4)
O1B 0.039(5) 0.041(6) 0.027(5) 0.002(4) 0.015(4) 0.004(4)
O1D 0.030(5) 0.023(5) 0.033(5) -0.004(4) 0.004(4) -0.001(4)
O1C 0.026(5) 0.030(5) 0.035(5) 0.000(4) 0.009(4) 0.002(4)
O2A 0.026(5) 0.020(5) 0.025(4) -0.001(4) 0.000(4) -0.008(3)
O2B 0.026(5) 0.026(5) 0.032(5) 0.002(4) 0.000(4) 0.003(4)
O2D 0.039(5) 0.022(5) 0.032(5) 0.006(4) 0.013(4) 0.006(4)
O2C 0.021(4) 0.023(5) 0.037(5) -0.004(4) 0.008(4) -0.001(3)
O3D 0.029(6) 0.021(5) 0.019(5) 0.002(4) 0.003(5) -0.013(4)
O3C 0.017(5) 0.021(5) 0.032(5) 0.003(4) 0.000(5) -0.009(4)
O3A 0.018(4) 0.022(4) 0.023(4) 0.009(3) 0.011(4) 0.015(3)
O3B 0.018(4) 0.022(4) 0.023(4) 0.009(3) 0.011(4) 0.015(3)
N1A 0.028(6) 0.024(6) 0.028(6) 0.006(5) 0.010(5) 0.002(5)
N1B 0.020(6) 0.030(7) 0.030(6) 0.004(5) 0.010(5) 0.004(5)
N1C 0.026(6) 0.028(7) 0.028(6) -0.002(5) 0.012(5) -0.001(5)
N1D 0.032(6) 0.021(6) 0.037(7) -0.003(5) 0.010(5) 0.002(5)
N2C 0.021(5) 0.019(6) 0.033(6) 0.001(5) 0.007(5) -0.003(4)
N2D 0.025(5) 0.030(6) 0.018(5) -0.003(5) 0.005(4) 0.000(5)
N2B 0.022(5) 0.026(6) 0.025(5) 0.002(5) 0.002(5) 0.008(5)
N2A 0.022(5) 0.022(6) 0.024(5) 0.003(5) 0.004(4) 0.003(4)
C1A 0.017(6) 0.016(6) 0.019(6) -0.001(5) 0.005(5) 0.004(5)
C1D 0.033(8) 0.008(6) 0.029(7) 0.007(6) -0.002(6) -0.001(5)
C1C 0.035(8) 0.020(7) 0.036(8) -0.010(6) 0.005(7) -0.001(6)
C1B 0.023(7) 0.022(7) 0.044(9) 0.002(6) 0.007(7) 0.010(6)
C2B 0.013(6) 0.019(7) 0.032(7) 0.006(6) -0.001(6) 0.006(5)
C2C 0.027(7) 0.018(7) 0.011(6) -0.003(5) 0.012(5) 0.000(5)
C2A 0.032(9) 0.008(8) 0.091(14) -0.009(8) 0.013(10) 0.002(6)
C2D 0.076(13) 0.027(9) 0.051(10) -0.015(8) 0.041(11) -0.023(9)
C3B 0.011(6) 0.020(7) 0.037(8) -0.008(6) 0.003(6) 0.003(5)
C3C 0.067(11) 0.032(9) 0.004(6) -0.004(6) 0.007(7) -0.006(8)
C3A 0.026(7) 0.014(7) 0.038(8) 0.001(6) 0.012(7) 0.004(6)
C3D 0.037(8) 0.019(8) 0.042(9) 0.016(7) 0.014(7) 0.008(6)
C4C 0.039(9) 0.021(8) 0.029(8) 0.002(6) 0.004(7) -0.001(6)
C4B 0.030(8) 0.019(7) 0.035(8) 0.011(6) -0.003(7) 0.000(5)
C4A 0.030(7) 0.024(7) 0.022(7) -0.001(6) 0.005(6) -0.002(6)
C4D 0.031(8) 0.017(7) 0.049(9) -0.008(7) 0.011(7) 0.003(6)
C5D 0.021(5) 0.009(4) 0.040(6) -0.001(4) -0.009(4) 0.000(3)
C5A 0.021(5) 0.009(4) 0.040(6) -0.001(4) -0.009(4) 0.000(3)
C5B 0.021(6) 0.026(7) 0.012(5) -0.003(5) 0.003(5) 0.002(5)
C5C 0.035(8) 0.032(8) 0.017(6) -0.001(6) 0.004(6) -0.005(6)
C6C 0.030(7) 0.008(6) 0.030(7) -0.005(5) 0.013(6) -0.002(5)
C6B 0.019(4) 0.018(5) 0.021(4) -0.003(3) 0.002(4) 0.000(3)
C6D 0.035(7) 0.010(6) 0.034(7) -0.009(5) 0.020(6) -0.004(5)
C6A 0.019(4) 0.018(5) 0.021(4) -0.003(3) 0.002(4) 0.000(3)
C7D 0.037(8) 0.021(7) 0.027(7) 0.000(6) 0.006(7) 0.000(6)
C7C 0.020(6) 0.015(7) 0.044(8) -0.009(6) 0.006(6) 0.003(5)
C7A 0.032(7) 0.016(7) 0.027(7) 0.005(5) 0.001(6) 0.006(5)
C7B 0.017(6) 0.028(7) 0.029(7) 0.004(6) 0.006(6) 0.000(5)
C8C 0.025(6) 0.021(7) 0.031(7) -0.002(6) 0.011(6) 0.003(5)
C8A 0.018(6) 0.014(6) 0.045(8) 0.005(6) 0.001(6) 0.003(5)
C8D 0.034(7) 0.027(7) 0.017(6) 0.002(5) 0.009(6) 0.000(6)
C8B 0.032(7) 0.020(7) 0.031(7) 0.003(6) 0.009(6) 0.003(6)
C9C 0.025(7) 0.011(6) 0.028(7) 0.003(5) 0.007(6) -0.003(5)
C9D 0.020(5) 0.015(5) 0.025(5) 0.004(4) 0.004(4) 0.005(4)
C9B 0.037(8) 0.020(7) 0.013(6) 0.005(6) -0.002(6) 0.003(6)
C9A 0.020(5) 0.015(5) 0.025(5) 0.004(4) 0.004(4) 0.005(4)
C10A 0.031(8) 0.032(8) 0.012(6) 0.003(6) 0.005(6) -0.006(6)
C10B 0.016(6) 0.018(7) 0.031(7) 0.006(6) 0.008(6) 0.001(5)
C10D 0.065(11) 0.018(8) 0.021(7) -0.006(6) 0.016(7) 0.006(7)
C10C 0.029(8) 0.009(7) 0.036(8) 0.004(6) 0.010(7) 0.009(5)
C11A 0.039(6) 0.017(5) 0.019(5) 0.000(4) 0.000(5) 0.004(4)
C11D 0.039(6) 0.017(5) 0.019(5) 0.000(4) 0.000(5) 0.004(4)
C11B 0.034(7) 0.025(7) 0.012(6) -0.008(5) 0.008(5) -0.004(5)
C11C 0.028(7) 0.012(7) 0.039(8) 0.008(6) 0.004(7) 0.003(5)
C12B 0.027(8) 0.021(8) 0.036(8) -0.009(6) -0.003(7) -0.011(6)
C12C 0.047(5) 0.019(4) 0.021(4) -0.004(3) 0.002(4) 0.006(4)
C12A 0.047(5) 0.019(4) 0.021(4) -0.004(3) 0.002(4) 0.006(4)
C12D 0.034(9) 0.024(8) 0.043(9) 0.016(7) 0.007(8) 0.007(6)
C13B 0.034(8) 0.023(8) 0.025(7) 0.002(6) 0.003(7) -0.012(6)
C13A 0.021(5) 0.020(5) 0.043(6) 0.012(5) 0.016(5) 0.013(4)
C13D 0.021(5) 0.020(5) 0.043(6) 0.012(5) 0.016(5) 0.013(4)
C13C 0.046(9) 0.018(7) 0.027(7) 0.011(6) 0.012(7) 0.011(6)
C14D 0.018(6) 0.019(7) 0.026(7) -0.002(5) 0.005(6) -0.008(5)
C14A 0.023(7) 0.018(7) 0.028(7) 0.009(6) 0.006(6) 0.007(5)
C14C 0.033(8) 0.020(7) 0.029(7) 0.004(6) 0.012(7) 0.003(6)
C14B 0.043(9) 0.017(7) 0.021(7) 0.000(6) 0.003(7) 0.014(6)

loop_
_atom_type_symbol
_atom_type_description
_atom_type_scat_dispersion_real
_atom_type_scat_dispersion_imag
_atom_type_scat_source
C C 0.0033 0.0016 'International Tables Vol C Tables 4.2.6.8 and 6.1.1.4'
H H 0.0000 0.0000 'International Tables Vol C Tables 4.2.6.8 and 6.1.1.4'
N N 0.0061 0.0033 'International Tables Vol C Tables 4.2.6.8 and 6.1.1.4'
O O 0.0106 0.0060 'International Tables Vol C Tables 4.2.6.8 and 6.1.1.4'
S S 0.1246 0.1234 'International Tables Vol C Tables 4.2.6.8 and 6.1.1.4'

loop_
_geom_angle_atom_site_label_1
_geom_angle_atom_site_label_2
_geom_angle_atom_site_label_3
_geom_angle
O1A S1A O2A 117.8(5)
O1A S1A N2A 107.3(5)
O2A S1A N2A 109.7(5)
O1A S1A C1A 111.8(6)
O2A S1A C1A 110.1(5)
N2A S1A C1A 98.4(5)
O2B S1B O1B 118.6(6)
O2B S1B N2B 108.9(6)
O1B S1B N2B 107.5(5)
O2B S1B C1B 109.3(6)
O1B S1B C1B 111.4(6)
N2B S1B C1B 99.5(6)
O2C S1C O1C 118.8(6)
O2C S1C C1C 107.9(6)
O1C S1C C1C 111.8(6)
O2C S1C N2C 108.7(5)
O1C S1C N2C 106.7(5)
C1C S1C N2C 101.4(7)
O1D S1D O2D 119.6(6)
O1D S1D N2D 108.7(5)
O2D S1D N2D 106.4(5)
O1D S1D C1D 108.0(6)
O2D S1D C1D 113.1(6)
N2D S1D C1D 99.0(6)
C7A N1A C6A 123.5(11)
C7B N1B C6B 122.9(11)
C7C N1C C6C 126.5(11)
C7D N1D C6D 126.4(12)
C7C N2C C8C 119.0(10)
C7C N2C S1C 120.0(9)
C8C N2C S1C 118.9(8)
C7D N2D C8D 118.0(10)
C7D N2D S1D 120.1(9)
C8D N2D S1D 120.3(8)
C7B N2B C8B 118.6(10)
C7B N2B S1B 121.4(8)
C8B N2B S1B 118.4(8)
C7A N2A C8A 119.4(10)
C7A N2A S1A 120.5(9)
C8A N2A S1A 117.4(8)
C6A C1A C2A 121.3(13)
C6A C1A S1A 116.0(10)
C2A C1A S1A 121.7(11)
C6D C1D C2D 116.2(14)
C6D C1D S1D 121.0(11)
C2D C1D S1D 122.2(13)
C2C C1C C6C 117.1(12)
C2C C1C S1C 124.5(11)
C6C C1C S1C 118.3(11)
C6B C1B C2B 124.9(13)
C6B C1B S1B 116.2(10)
C2B C1B S1B 118.6(11)
C1B C2B C3B 113.1(12)
C1C C2C C3C 116.1(12)
C3A C2A C1A 121.9(15)
C3D C2D C1D 122.1(16)
C4B C3B C2B 121.2(13)
C4C C3C C2C 121.3(13)
C2A C3A C4A 120.5(14)
C2D C3D C4D 119.7(14)
C3C C4C C5C 125.2(14)
C3B C4B C5B 123.5(13)
C5A C4A C3A 117.5(12)
C5D C4D C3D 118.7(15)
C6D C5D C4D 123.5(15)
C4A C5A C6A 120.6(12)
C4B C5B C6B 118.2(12)
C6C C5C C4C 119.6(14)
C5C C6C N1C 123.4(13)
C5C C6C C1C 120.3(13)
N1C C6C C1C 116.2(12)
C1B C6B N1B 123.3(12)
C1B C6B C5B 119.1(12)
N1B C6B C5B 117.6(11)
C5D C6D C1D 119.7(13)
C5D C6D N1D 124.1(13)
C1D C6D N1D 116.1(14)
C1A C6A C5A 118.1(12)
C1A C6A N1A 123.3(12)
C5A C6A N1A 118.6(11)
O3D C7D N1D 121.9(12)
O3D C7D N2D 120.8(12)
N1D C7D N2D 116.9(12)
O3C C7C N1C 122.7(12)
O3C C7C N2C 119.4(12)
N1C C7C N2C 117.8(11)
O3A C7A N1A 122.3(12)
O3A C7A N2A 120.9(11)
N1A C7A N2A 116.8(11)
O3B C7B N1B 120.0(11)
O3B C7B N2B 122.5(11)
N1B C7B N2B 117.5(10)
C9C C8C N2C 115.7(11)
N2A C8A C9A 115.6(10)
N2D C8D C9D 113.9(11)
N2B C8B C9B 116.0(10)
C10C C9C C14C 117.1(13)
C10C C9C C8C 120.9(12)
C14C C9C C8C 121.9(12)
C14D C9D C10D 117.8(13)
C14D C9D C8D 119.0(12)
C10D C9D C8D 122.7(13)
C10B C9B C14B 120.3(14)
C10B C9B C8B 118.4(13)
C14B C9B C8B 121.3(12)
C10A C9A C14A 120.1(13)
C10A C9A C8A 119.0(12)
C14A C9A C8A 120.9(12)
C9A C10A C11A 118.7(14)
C9B C10B C11B 121.6(13)
C11D C10D C9D 118.5(14)
C11C C10C C9C 123.9(14)
C10A C11A C12A 123.3(14)
C12D C11D C10D 126.3(14)
C12B C11B C10B 113.9(11)
C12C C11C C10C 115.8(15)
C13B C12B C11B 123.7(14)
C11C C12C C13C 126.7(14)
C13A C12A C11A 114.1(12)
C11D C12D C13D 115.8(15)
C14B C13B C12B 117.4(15)
C14A C13A C12A 120.4(13)
C12D C13D C14D 122.3(14)
C12C C13C C14C 118.9(14)
C13D C14D C9D 119.0(13)
C13A C14A C9A 123.2(14)
C9C C14C C13C 117.3(14)
C13B C14B C9B 122.5(14)

loop_
_geom_bond_atom_site_label_1
_geom_bond_atom_site_label_2
_geom_bond_distance
S1A O1A 1.425(8)
S1A O2A 1.430(9)
S1A N2A 1.681(10)
S1A C1A 1.752(12)
S1B O2B 1.413(9)
S1B O1B 1.421(9)
S1B N2B 1.668(10)
S1B C1B 1.738(14)
S1C O2C 1.416(9)
S1C O1C 1.433(9)
S1C C1C 1.667(15)
S1C N2C 1.671(10)
S1D O1D 1.426(9)
S1D O2D 1.426(9)
S1D N2D 1.674(10)
S1D C1D 1.711(14)
O3D C7D 1.210(16)
O3C C7C 1.260(16)
O3A C7A 1.215(15)
O3B C7B 1.248(15)
N1A C7A 1.380(16)
N1A C6A 1.410(16)
N1B C7B 1.373(16)
N1B C6B 1.395(17)
N1C C7C 1.361(17)
N1C C6C 1.416(17)
N1D C7D 1.377(18)
N1D C6D 1.443(18)
N2C C7C 1.382(16)
N2C C8C 1.505(16)
N2D C7D 1.405(16)
N2D C8D 1.477(16)
N2B C7B 1.379(16)
N2B C8B 1.497(15)
N2A C7A 1.379(16)
N2A C8A 1.500(15)
C1A C6A 1.347(18)
C1A C2A 1.37(2)
C1D C6D 1.40(2)
C1D C2D 1.44(2)
C1C C2C 1.458(18)
C1C C6C 1.50(2)
C1B C6B 1.37(2)
C1B C2B 1.402(18)
C2B C3B 1.508(19)
C2C C3C 1.464(19)
C2A C3A 1.29(2)
C2D C3D 1.29(2)
C3B C4B 1.32(2)
C3C C4C 1.30(2)
C3A C4A 1.432(18)
C3D C4D 1.42(2)
C4C C5C 1.369(19)
C4B C5B 1.376(18)
C4A C5A 1.376(19)
C4D C5D 1.337(19)
C5D C6D 1.32(2)
C5A C6A 1.412(19)
C5B C6B 1.433(18)
C5C C6C 1.35(2)
C8C C9C 1.451(19)
C8A C9A 1.503(19)
C8D C9D 1.496(18)
C8B C9B 1.571(19)
C9C C10C 1.41(2)
C9C C14C 1.438(18)
C9D C14D 1.406(18)
C9D C10D 1.42(2)
C9B C10B 1.34(2)
C9B C14B 1.38(2)
C9A C10A 1.360(19)
C9A C14A 1.384(18)
C10A C11A 1.38(2)
C10B C11B 1.427(19)
C10D C11D 1.37(2)
C10C C11C 1.40(2)
C11A C12A 1.45(2)
C11D C12D 1.32(2)
C11B C12B 1.43(2)
C11C C12C 1.32(2)
C12B C13B 1.37(2)
C12C C13C 1.35(2)
C12A C13A 1.44(2)
C12D C13D 1.41(2)
C13B C14B 1.35(2)
C13A C14A 1.34(2)
C13D C14D 1.405(19)
C13C C14C 1.44(2)
